data_7122192
loop_
_publ_author_name
'Payne, Maurice K.'
'Pyrch, Mikaela'
'Jubinsky, Matthew'
'Basile, Madeline'
'Forbes, Tori'

_publ_section_title
;
 Impacts of oxo interactions within actinyl metal organic materials:
 Highlight on thermal expansion behaviour
;
_journal_name_full 'Chemical Communications'
_journal_paper_doi 10.1039/C8CC05240A
_journal_year 2018
_chemical_formula_sum 'C4 H6 N Np O6'
_chemical_formula_weight 401.10
_space_group_crystal_system orthorhombic
_space_group_IT_number 59
_space_group_name_Hall '-P 2ab 2a'
_space_group_name_H-M_alt 'P m m n'
_symmetry_space_group_name_Hall '-P 2ab 2a'
_symmetry_space_group_name_H-M 'P m m n :2'
_atom_sites_solution_hydrogens geom
_audit_creation_method SHELXL-2016/6
_audit_update_record
;
2018-06-29 deposited with the CCDC.
2018-08-17 downloaded from the CCDC.
;
_cell_angle_alpha 90
_cell_angle_beta 90
_cell_angle_gamma 90
_cell_formula_units_Z 2
_cell_length_a 8.2246(8)
_cell_length_b 9.7709(8)
_cell_length_c 4.5380(4)
_cell_measurement_reflns_used 2110
_cell_measurement_temperature 100(2)
_cell_measurement_theta_max 23.22
_cell_measurement_theta_min 3.24
_cell_volume 364.68(6)
_computing_cell_refinement 'APEX3 (Bruker, Madison, WI)'
_computing_data_collection 'APEX3 (Bruker, Madison, WI)'
_computing_data_reduction 'APEX3 (Bruker, Madison, WI)'
_computing_molecular_graphics 'CrystalMaker X'
_computing_structure_refinement 'SHELXL-2016/6 (Sheldrick, 2016)'
_computing_structure_solution 'SHELXT 2014/5 (Sheldrick, 2014)'
_diffrn_ambient_temperature 100(2)
_diffrn_measured_fraction_theta_full 1.000
_diffrn_measured_fraction_theta_max 0.995
_diffrn_measurement_device_type 'Bruker D8 Quest'
_diffrn_measurement_method '\f and \w scans'
_diffrn_radiation_type MoK\a
_diffrn_radiation_wavelength 0.71073
_diffrn_reflns_av_R_equivalents 0.0421
_diffrn_reflns_av_unetI/netI 0.0118
_diffrn_reflns_Laue_measured_fraction_full 1.000
_diffrn_reflns_Laue_measured_fraction_max 0.995
_diffrn_reflns_limit_h_max 12
_diffrn_reflns_limit_h_min -12
_diffrn_reflns_limit_k_max 15
_diffrn_reflns_limit_k_min -15
_diffrn_reflns_limit_l_max 6
_diffrn_reflns_limit_l_min -6
_diffrn_reflns_number 21137
_diffrn_reflns_point_group_measured_fraction_full 1.000
_diffrn_reflns_point_group_measured_fraction_max 0.995
_diffrn_reflns_theta_full 25.242
_diffrn_reflns_theta_max 33.248
_diffrn_reflns_theta_min 3.238
_diffrn_source 'sealed tube'
_exptl_absorpt_coefficient_mu 14.239
_exptl_absorpt_correction_T_max 0.1044
_exptl_absorpt_correction_T_min 0.0476
_exptl_absorpt_correction_type multi-scan
_exptl_absorpt_process_details SADABS
_exptl_crystal_colour green-blue
_exptl_crystal_density_diffrn 3.653
_exptl_crystal_description plate
_exptl_crystal_F_000 356
_exptl_crystal_recrystallization_method 'Slow evaporation'
_exptl_crystal_size_max 0.12
_exptl_crystal_size_mid 0.08
_exptl_crystal_size_min 0.04
_refine_diff_density_max 3.682
_refine_diff_density_min -2.614
_refine_diff_density_rms 0.292
_refine_ls_extinction_method none
_refine_ls_goodness_of_fit_ref 1.297
_refine_ls_hydrogen_treatment constr
_refine_ls_matrix_type full
_refine_ls_number_parameters 39
_refine_ls_number_reflns 772
_refine_ls_number_restraints 24
_refine_ls_restrained_S_all 1.277
_refine_ls_R_factor_all 0.0193
_refine_ls_R_factor_gt 0.0187
_refine_ls_shift/su_max 0.000
_refine_ls_shift/su_mean 0.000
_refine_ls_structure_factor_coef Fsqd
_refine_ls_weighting_details 'w=1/[\s^2^(Fo^2^)+(0.0103P)^2^+3.2347P] where P=(Fo^2^+2Fc^2^)/3'
_refine_ls_weighting_scheme calc
_refine_ls_wR_factor_gt 0.0466
_refine_ls_wR_factor_ref 0.0468
_reflns_Friedel_coverage 0.000
_reflns_number_gt 755
_reflns_number_total 772
_reflns_threshold_expression 'I > 2\s(I)'
_cod_data_source_file c8cc05240a2.cif
_cod_data_source_block MBTF_Np_UMON_59_a
_cod_database_code 7122192
_shelx_shelxl_version_number 2016/6
_shelx_space_group_comment
;
The symmetry employed for this shelxl refinement is uniquely defined
by the following loop, which should always be used as a source of
symmetry information in preference to the above space-group names.
They are only intended as comments.
;
_shelx_estimated_absorpt_t_min 0.280
_shelx_estimated_absorpt_t_max 0.600

loop_
_space_group_symop_operation_xyz
'x, y, z'
'-x+1/2, -y+1/2, z'
'-x, y+1/2, -z'
'x+1/2, -y, -z'
'-x, -y, -z'
'x-1/2, y-1/2, -z'
'x, -y-1/2, z'
'-x-1/2, y, z'

loop_
_atom_site_label
_atom_site_type_symbol
_atom_site_fract_x
_atom_site_fract_y
_atom_site_fract_z
_atom_site_U_iso_or_equiv
_atom_site_adp_type
_atom_site_occupancy
_atom_site_site_symmetry_order
_atom_site_calc_flag
_atom_site_refinement_flags_posn
_atom_site_refinement_flags_adp
_atom_site_refinement_flags_occupancy
Np1 Np 0.750000 0.250000 -0.01660(5) 0.00486(7) Uani 1 4 d S T P
O1 O 0.750000 0.3823(4) 0.5023(8) 0.0189(8) Uani 1 2 d S T P
O1' O 0.5286(5) 0.250000 -0.0133(9) 0.0251(10) Uani 1 2 d S T P
N1 N 0.750000 0.750000 0.3545(13) 0.0102(10) Uani 1 4 d S T P
H1A H 0.839589 0.750000 0.236845 0.012 Uiso 0.5 2 calc R U P
H1B H 0.660411 0.750000 0.236845 0.012 Uiso 0.5 2 calc R U P
C1 C 0.750000 0.4962(5) 0.3697(12) 0.0199(11) Uani 1 2 d S T P
C2 C 0.750000 0.6262(5) 0.5403(11) 0.0138(8) Uani 1 2 d S T P
H2A H 0.652817 0.628083 0.668930 0.017 Uiso 0.5 1 calc R U P
H2B H 0.847183 0.628083 0.668930 0.017 Uiso 0.5 1 calc R U P
O2 O 0.750000 0.5014(4) 0.0929(10) 0.0390(15) Uani 1 2 d S T P

loop_
_atom_site_aniso_label
_atom_site_aniso_U_11
_atom_site_aniso_U_22
_atom_site_aniso_U_33
_atom_site_aniso_U_23
_atom_site_aniso_U_13
_atom_site_aniso_U_12
Np1 0.00534(10) 0.00318(10) 0.00607(11) 0.000 0.000 0.000
O1 0.045(3) 0.0037(14) 0.0079(14) 0.0010(11) 0.000 0.000
O1' 0.0057(15) 0.055(3) 0.0148(17) 0.000 -0.0013(13) 0.000
N1 0.012(2) 0.008(2) 0.010(2) 0.000 0.000 0.000
C1 0.039(3) 0.0070(18) 0.014(2) 0.0000(16) 0.000 0.000
C2 0.021(2) 0.0055(17) 0.015(2) 0.0004(14) 0.000 0.000
O2 0.098(5) 0.0075(17) 0.0119(17) 0.0002(14) 0.000 0.000

loop_
_atom_type_symbol
_atom_type_description
_atom_type_scat_dispersion_real
_atom_type_scat_dispersion_imag
_atom_type_scat_source
C C 0.0033 0.0016 'International Tables Vol C Tables 4.2.6.8 and 6.1.1.4'
H H 0.0000 0.0000 'International Tables Vol C Tables 4.2.6.8 and 6.1.1.4'
N N 0.0061 0.0033 'International Tables Vol C Tables 4.2.6.8 and 6.1.1.4'
Np Np -11.4937 4.1493 'International Tables Vol C Tables 4.2.6.8 and 6.1.1.4'
O O 0.0106 0.0060 'International Tables Vol C Tables 4.2.6.8 and 6.1.1.4'

loop_
_geom_angle_atom_site_label_1
_geom_angle_atom_site_label_2
_geom_angle_atom_site_label_3
_geom_angle
_geom_angle_site_symmetry_1
_geom_angle_site_symmetry_3
O1' Np1 O1' 179.1(3) . 2_655
O1' Np1 O2 89.91(3) . .
O1' Np1 O2 89.91(3) 2_655 .
O1' Np1 O2 89.91(3) . 2_655
O1' Np1 O2 89.91(3) 2_655 2_655
O2 Np1 O2 157.1(2) . 2_655
O1' Np1 O1 90.41(11) . 2_654
O1' Np1 O1 90.41(11) 2_655 2_654
O2 Np1 O1 132.07(13) . 2_654
O2 Np1 O1 70.80(13) 2_655 2_654
O1' Np1 O1 90.41(11) . 1_554
O1' Np1 O1 90.41(11) 2_655 1_554
O2 Np1 O1 70.80(13) . 1_554
O2 Np1 O1 132.07(13) 2_655 1_554
O1 Np1 O1 61.27(16) 2_654 1_554
O1' Np1 O1 89.58(11) . 2_655
O1' Np1 O1 89.58(11) 2_655 2_655
O2 Np1 O1 107.34(13) . 2_655
O2 Np1 O1 49.79(13) 2_655 2_655
O1 Np1 O1 120.59(14) 2_654 2_655
O1 Np1 O1 178.14(8) 1_554 2_655
O1' Np1 O1 89.58(11) . .
O1' Np1 O1 89.58(11) 2_655 .
O2 Np1 O1 49.79(13) . .
O2 Np1 O1 107.34(13) 2_655 .
O1 Np1 O1 178.14(8) 2_654 .
O1 Np1 O1 120.59(14) 1_554 .
O1 Np1 O1 57.55(15) 2_655 .
O1' Np1 C1 89.72(7) . .
O1' Np1 C1 89.72(7) 2_655 .
O2 Np1 C1 24.64(14) . .
O2 Np1 C1 132.48(15) 2_655 .
O1 Np1 C1 156.72(13) 2_654 .
O1 Np1 C1 95.44(13) 1_554 .
O1 Np1 C1 82.69(13) 2_655 .
O1 Np1 C1 25.15(12) . .
O1' Np1 C1 89.72(7) . 2_655
O1' Np1 C1 89.72(7) 2_655 2_655
O2 Np1 C1 132.48(15) . 2_655
O2 Np1 C1 24.64(14) 2_655 2_655
O1 Np1 C1 95.44(13) 2_654 2_655
O1 Np1 C1 156.71(13) 1_554 2_655
O1 Np1 C1 25.15(12) 2_655 2_655
O1 Np1 C1 82.70(13) . 2_655
C1 Np1 C1 107.8(2) . 2_655
C1 O1 Np1 149.0(3) . 1_556
C1 O1 Np1 90.4(3) . .
Np1 O1 Np1 120.59(14) 1_556 .
C2 N1 C2 110.2(5) 2_665 .
C2 N1 H1A 109.6 2_665 .
C2 N1 H1A 109.6 . .
C2 N1 H1B 109.6 2_665 .
C2 N1 H1B 109.6 . .
H1A N1 H1B 108.1 . .
O2 C1 O1 120.7(5) . .
O2 C1 C2 119.1(5) . .
O1 C1 C2 120.3(5) . .
O2 C1 Np1 56.2(3) . .
O1 C1 Np1 64.5(3) . .
C2 C1 Np1 175.3(4) . .
N1 C2 C1 113.8(4) . .
N1 C2 H2A 108.8 . .
C1 C2 H2A 108.8 . .
N1 C2 H2B 108.8 . .
C1 C2 H2B 108.8 . .
H2A C2 H2B 107.7 . .
C1 O2 Np1 99.1(4) . .

loop_
_geom_bond_atom_site_label_1
_geom_bond_atom_site_label_2
_geom_bond_distance
_geom_bond_site_symmetry_2
Np1 O1' 1.821(4) .
Np1 O1' 1.821(4) 2_655
Np1 O2 2.506(4) .
Np1 O2 2.506(4) 2_655
Np1 O1 2.538(3) 2_654
Np1 O1 2.538(3) 1_554
Np1 O1 2.686(4) 2_655
Np1 O1 2.686(4) .
Np1 C1 2.977(5) .
Np1 C1 2.977(5) 2_655
O1 C1 1.265(6) .
N1 C2 1.474(6) 2_665
N1 C2 1.474(6) .
N1 H1A 0.9100 .
N1 H1B 0.9100 .
C1 O2 1.257(7) .
C1 C2 1.487(7) .
C2 H2A 0.9900 .
C2 H2B 0.9900 .
